data_2217075
loop_
_publ_author_name
'Giuseppe Agrifoglio'
'Julian Reyes'
'Reinaldo Atencio'
'Alexander Brice\~no'

_publ_section_title
;
 2,6-Bis[1-(2-isopropylphenylimino)ethyl]pyridine
;
_journal_coeditor_code HB2609
_journal_issue 1
_journal_name_full 'Acta Crystallographica Section E'
_journal_page_first o28
_journal_page_last o29
_journal_paper_doi 10.1107/S1600536807060254
_journal_volume 64
_journal_year 2008
_chemical_formula_iupac 'C27 H31 N3'
_chemical_formula_moiety 'C27 H31 N3'
_chemical_formula_sum 'C27 H31 N3'
_chemical_formula_weight 397.55
_chemical_name_systematic
;
2,6-Bis[1-(2-isopropylphenylimino)ethyl]pyridine
;
_space_group_IT_number 14
_symmetry_cell_setting monoclinic
_symmetry_space_group_name_Hall '-P 2ybc'
_symmetry_space_group_name_H-M 'P 1 21/c 1'
_atom_sites_solution_hydrogens geom
_atom_sites_solution_primary direct
_atom_sites_solution_secondary difmap
_audit_creation_method SHELXL97
_cell_angle_alpha 90.00
_cell_angle_beta 104.551(13)
_cell_angle_gamma 90.00
_cell_formula_units_Z 4
_cell_length_a 16.9462(18)
_cell_length_b 6.791(4)
_cell_length_c 21.801(4)
_cell_measurement_reflns_used 25
_cell_measurement_temperature 295(2)
_cell_measurement_theta_max 38.36
_cell_measurement_theta_min 32.15
_cell_volume 2428.4(15)
_computing_cell_refinement
;
MSC/AFC Diffractometer Control Software (Molecular
Structure Corporation, 1993)
;
_computing_data_collection
;
MSC/AFC Diffractometer Control Software (Molecular
Structure Corporation, 1993)
;
_computing_data_reduction
;
TEXSAN (Molecular Structure Corporation, 1999)
;
_computing_molecular_graphics
;
SHELXTL-NT (Bruker, 1998) and DIAMOND
(Brandenburg, 1999)
;
_computing_publication_material
;
SHELXTL-NT (Bruker, 1998) and PLATON (Spek, 2003)
;
_computing_structure_refinement 'SHELXTL-NT (Bruker, 1998)'
_computing_structure_solution 'SHELXTL-NT (Bruker, 1998)'
_diffrn_ambient_temperature 295(2)
_diffrn_measured_fraction_theta_full 0.997
_diffrn_measured_fraction_theta_max 0.997
_diffrn_measurement_device_type 'Rigaku AFC-7S'
_diffrn_measurement_method \w/2\q
_diffrn_radiation_monochromator graphite
_diffrn_radiation_source 'normal-focus sealed tube'
_diffrn_radiation_type MoK\a
_diffrn_radiation_wavelength 0.71069
_diffrn_reflns_av_R_equivalents 0.0163
_diffrn_reflns_av_sigmaI/netI 0.0281
_diffrn_reflns_limit_h_max 20
_diffrn_reflns_limit_h_min 0
_diffrn_reflns_limit_k_max 8
_diffrn_reflns_limit_k_min 0
_diffrn_reflns_limit_l_max 25
_diffrn_reflns_limit_l_min -25
_diffrn_reflns_number 4402
_diffrn_reflns_theta_full 24.99
_diffrn_reflns_theta_max 24.99
_diffrn_reflns_theta_min 1.93
_diffrn_standards_decay_% 0
_diffrn_standards_interval_count 150
_diffrn_standards_number 3
_exptl_absorpt_coefficient_mu 0.064
_exptl_absorpt_correction_T_max 0.987
_exptl_absorpt_correction_T_min 0.963
_exptl_absorpt_correction_type psi-scan
_exptl_absorpt_process_details '(North <i>et al.</i>,  1968)'
_exptl_crystal_colour yellow
_exptl_crystal_density_diffrn 1.087
_exptl_crystal_density_method 'not measured'
_exptl_crystal_description prism
_exptl_crystal_F_000 856
_exptl_crystal_size_max 0.48
_exptl_crystal_size_mid 0.40
_exptl_crystal_size_min 0.20
_refine_diff_density_max 0.240
_refine_diff_density_min -0.182
_refine_ls_extinction_method none
_refine_ls_goodness_of_fit_ref 1.019
_refine_ls_hydrogen_treatment constr
_refine_ls_matrix_type full
_refine_ls_number_parameters 272
_refine_ls_number_reflns 4248
_refine_ls_number_restraints 0
_refine_ls_restrained_S_all 1.019
_refine_ls_R_factor_all 0.1062
_refine_ls_R_factor_gt 0.0606
_refine_ls_shift/su_max 0.000
_refine_ls_shift/su_mean 0.000
_refine_ls_structure_factor_coef Fsqd
_refine_ls_weighting_details 'calc w = 1/[\s^2^(Fo^2^)+(0.0887P)^2^+0.6215P] where P=(Fo^2^+2Fc^2^)/3'
_refine_ls_weighting_scheme calc
_refine_ls_wR_factor_gt 0.1565
_refine_ls_wR_factor_ref 0.1883
_reflns_number_gt 2520
_reflns_number_total 4248
_reflns_threshold_expression I>2\s(I)
_cod_data_source_file hb2609.cif
_cod_data_source_block I
_cod_original_cell_volume 2428.3(16)
_cod_original_sg_symbol_H-M 'P 21/c'
_cod_database_code 2217075
_cod_database_fobs_code 2217075

loop_
_symmetry_equiv_pos_as_xyz
'x, y, z'
'-x, y+1/2, -z+1/2'
'-x, -y, -z'
'x, -y-1/2, z-1/2'

loop_
_atom_site_type_symbol
_atom_site_label
_atom_site_fract_x
_atom_site_fract_y
_atom_site_fract_z
_atom_site_U_iso_or_equiv
_atom_site_adp_type
_atom_site_calc_flag
_atom_site_refinement_flags
_atom_site_occupancy
N N1 0.05494(11) 0.3071(3) 0.34591(9) 0.0579(5) Uani d . 1
C C1 0.11172(13) 0.2115(4) 0.32418(11) 0.0557(6) Uani d . 1
N N2 -0.14528(12) 0.2343(3) 0.36370(10) 0.0626(6) Uani d . 1
C C2 0.10199(15) 0.0180(4) 0.30294(12) 0.0628(7) Uani d . 1
H H2 0.1427 -0.0446 0.2885 0.075 Uiso calc R 1
N N3 0.23456(12) 0.2431(3) 0.29399(10) 0.0677(6) Uani d . 1
C C3 0.03083(15) -0.0796(4) 0.30372(12) 0.0638(7) Uani d . 1
H H3 0.0233 -0.2102 0.2907 0.077 Uiso calc R 1
C C4 -0.02878(14) 0.0191(4) 0.32408(12) 0.0610(7) Uani d . 1
H H4 -0.0778 -0.0428 0.3238 0.073 Uiso calc R 1
C C5 -0.01505(14) 0.2114(4) 0.34492(11) 0.0550(6) Uani d . 1
C C6 -0.07766(14) 0.3213(4) 0.36847(12) 0.0588(6) Uani d . 1
C C7 -0.05481(19) 0.5194(4) 0.39720(18) 0.0984(11) Uani d . 1
H H7A -0.0209 0.5859 0.3745 0.148 Uiso calc R 1
H H7B -0.0256 0.5043 0.4408 0.148 Uiso calc R 1
H H7C -0.1033 0.5955 0.3948 0.148 Uiso calc R 1
C C8 -0.20994(14) 0.3228(4) 0.38484(13) 0.0656(7) Uani d . 1
C C9 -0.23417(16) 0.2357(5) 0.43497(13) 0.0732(8) Uani d . 1
C C10 -0.3013(2) 0.3205(6) 0.45150(17) 0.0961(11) Uani d . 1
H H10 -0.3181 0.2696 0.4858 0.115 Uiso calc R 1
C C11 -0.3430(2) 0.4763(7) 0.4187(2) 0.1101(13) Uani d . 1
H H11 -0.3876 0.5285 0.4307 0.132 Uiso calc R 1
C C12 -0.3195(2) 0.5553(6) 0.3686(2) 0.1071(12) Uani d . 1
H H12 -0.3483 0.6601 0.3461 0.129 Uiso calc R 1
C C13 -0.25291(17) 0.4787(5) 0.35161(16) 0.0873(9) Uani d . 1
H H13 -0.2366 0.5323 0.3175 0.105 Uiso calc R 1
C C14 -0.1887(2) 0.0594(5) 0.46845(15) 0.0950(10) Uani d . 1
H H14 -0.1738 -0.0204 0.4356 0.114 Uiso calc R 1
C C15 -0.1087(2) 0.1186(7) 0.51467(17) 0.1210(13) Uani d . 1
H H15A -0.0777 0.1996 0.4932 0.181 Uiso calc R 1
H H15B -0.0780 0.0025 0.5306 0.181 Uiso calc R 1
H H15C -0.1201 0.1909 0.5493 0.181 Uiso calc R 1
C C16 -0.2374(3) -0.0741(8) 0.5009(2) 0.173(2) Uani d . 1
H H16A -0.2872 -0.1117 0.4712 0.260 Uiso calc R 1
H H16B -0.2498 -0.0055 0.5358 0.260 Uiso calc R 1
H H16C -0.2060 -0.1898 0.5162 0.260 Uiso calc R 1
C C17 0.18765(14) 0.3230(4) 0.32340(12) 0.0599(6) Uani d . 1
C C18 0.20231(18) 0.5140(4) 0.35833(19) 0.0993(11) Uani d . 1
H H18A 0.1516 0.5832 0.3529 0.149 Uiso calc R 1
H H18B 0.2395 0.5925 0.3420 0.149 Uiso calc R 1
H H18C 0.2252 0.4892 0.4026 0.149 Uiso calc R 1
C C19 0.30842(15) 0.3356(4) 0.28902(13) 0.0647(7) Uani d . 1
C C20 0.38249(15) 0.2764(4) 0.32815(13) 0.0679(7) Uani d . 1
C C21 0.45263(16) 0.3592(5) 0.31692(15) 0.0803(8) Uani d . 1
H H21 0.5030 0.3230 0.3427 0.096 Uiso calc R 1
C C22 0.45021(17) 0.4919(5) 0.26932(16) 0.0860(9) Uani d . 1
H H22 0.4983 0.5439 0.2630 0.103 Uiso calc R 1
C C23 0.37679(18) 0.5477(5) 0.23106(16) 0.0920(10) Uani d . 1
H H23 0.3745 0.6379 0.1986 0.110 Uiso calc R 1
C C24 0.30616(17) 0.4692(5) 0.24102(15) 0.0856(9) Uani d . 1
H H24 0.2561 0.5070 0.2150 0.103 Uiso calc R 1
C C25 0.38646(18) 0.1294(6) 0.38095(15) 0.0966(11) Uani d . 1
H H25 0.3302 0.1035 0.3828 0.116 Uiso calc R 1
C C26 0.4307(3) 0.2107(8) 0.4446(2) 0.168(2) Uani d . 1
H H26A 0.4317 0.1134 0.4767 0.252 Uiso calc R 1
H H26B 0.4030 0.3264 0.4536 0.252 Uiso calc R 1
H H26C 0.4855 0.2443 0.4439 0.252 Uiso calc R 1
C C27 0.4219(5) -0.0611(8) 0.3690(3) 0.236(4) Uani d . 1
H H27A 0.4222 -0.1495 0.4035 0.354 Uiso calc R 1
H H27B 0.4767 -0.0410 0.3656 0.354 Uiso calc R 1
H H27C 0.3898 -0.1166 0.3303 0.354 Uiso calc R 1

loop_
_atom_site_aniso_label
_atom_site_aniso_U_11
_atom_site_aniso_U_22
_atom_site_aniso_U_33
_atom_site_aniso_U_12
_atom_site_aniso_U_13
_atom_site_aniso_U_23
N1 0.0471(11) 0.0610(13) 0.0652(12) -0.0048(10) 0.0137(9) 0.0046(10)
C1 0.0489(13) 0.0587(15) 0.0586(14) 0.0008(11) 0.0121(11) 0.0055(12)
N2 0.0496(11) 0.0725(14) 0.0655(13) -0.0081(10) 0.0142(9) -0.0009(11)
C2 0.0577(14) 0.0622(17) 0.0693(16) 0.0020(13) 0.0173(12) -0.0003(13)
N3 0.0527(12) 0.0752(15) 0.0763(14) -0.0045(11) 0.0183(11) -0.0030(12)
C3 0.0672(16) 0.0561(15) 0.0671(16) -0.0067(13) 0.0149(13) -0.0039(13)
C4 0.0566(14) 0.0612(16) 0.0639(15) -0.0085(13) 0.0127(12) 0.0029(13)
C5 0.0528(14) 0.0574(15) 0.0537(14) -0.0035(11) 0.0115(11) 0.0052(11)
C6 0.0554(14) 0.0571(15) 0.0656(15) -0.0063(12) 0.0185(12) 0.0044(12)
C7 0.084(2) 0.074(2) 0.155(3) -0.0210(17) 0.062(2) -0.032(2)
C8 0.0478(14) 0.0778(18) 0.0709(17) -0.0125(13) 0.0142(12) -0.0101(15)
C9 0.0609(16) 0.092(2) 0.0688(17) -0.0269(15) 0.0208(13) -0.0149(16)
C10 0.076(2) 0.131(3) 0.090(2) -0.035(2) 0.0366(18) -0.029(2)
C11 0.067(2) 0.135(3) 0.135(3) -0.006(2) 0.038(2) -0.036(3)
C12 0.071(2) 0.117(3) 0.135(3) 0.016(2) 0.027(2) -0.005(3)
C13 0.0643(17) 0.098(2) 0.101(2) 0.0080(18) 0.0230(16) 0.0075(19)
C14 0.103(2) 0.105(3) 0.080(2) -0.026(2) 0.0289(18) 0.008(2)
C15 0.115(3) 0.144(4) 0.092(2) -0.015(3) 0.005(2) 0.014(3)
C16 0.193(5) 0.163(4) 0.175(5) -0.063(4) 0.069(4) 0.040(4)
C17 0.0464(13) 0.0598(15) 0.0724(16) 0.0031(12) 0.0132(12) 0.0073(13)
C18 0.0725(18) 0.0693(19) 0.168(3) -0.0142(16) 0.052(2) -0.027(2)
C19 0.0505(14) 0.0728(17) 0.0737(17) -0.0027(13) 0.0213(12) -0.0031(15)
C20 0.0533(15) 0.0814(19) 0.0700(17) 0.0003(14) 0.0174(12) 0.0014(15)
C21 0.0514(15) 0.095(2) 0.094(2) 0.0048(15) 0.0187(14) 0.0033(19)
C22 0.0593(17) 0.095(2) 0.111(2) -0.0059(16) 0.0351(17) 0.006(2)
C23 0.0702(19) 0.097(2) 0.112(3) 0.0009(17) 0.0287(17) 0.030(2)
C24 0.0594(16) 0.098(2) 0.099(2) 0.0039(16) 0.0182(15) 0.0255(19)
C25 0.0681(18) 0.131(3) 0.089(2) 0.0062(19) 0.0168(16) 0.030(2)
C26 0.213(5) 0.196(5) 0.084(3) 0.006(4) 0.016(3) 0.025(3)
C27 0.437(11) 0.107(4) 0.206(6) 0.065(6) 0.157(7) 0.059(4)

loop_
_atom_type_symbol
_atom_type_description
_atom_type_scat_dispersion_real
_atom_type_scat_dispersion_imag
_atom_type_scat_source
C C 0.0033 0.0016 'International Tables Vol C Tables 4.2.6.8 and 6.1.1.4'
H H 0.0000 0.0000 'International Tables Vol C Tables 4.2.6.8 and 6.1.1.4'
N N 0.0061 0.0033 'International Tables Vol C Tables 4.2.6.8 and 6.1.1.4'

loop_
_geom_angle_atom_site_label_1
_geom_angle_atom_site_label_2
_geom_angle_atom_site_label_3
_geom_angle
C1 N1 C5 117.9(2)
N1 C1 C2 122.6(2)
N1 C1 C17 117.0(2)
C2 C1 C17 120.3(2)
C6 N2 C8 121.9(2)
C3 C2 C1 118.8(2)
C3 C2 H2 120.6
C1 C2 H2 120.6
C17 N3 C19 121.6(2)
C4 C3 C2 119.0(2)
C4 C3 H3 120.5
C2 C3 H3 120.5
C3 C4 C5 119.3(2)
C3 C4 H4 120.3
C5 C4 H4 120.3
N1 C5 C4 122.4(2)
N1 C5 C6 116.9(2)
C4 C5 C6 120.7(2)
N2 C6 C5 116.4(2)
N2 C6 C7 125.9(2)
C5 C6 C7 117.6(2)
C6 C7 H7A 109.5
C6 C7 H7B 109.5
H7A C7 H7B 109.5
C6 C7 H7C 109.5
H7A C7 H7C 109.5
H7B C7 H7C 109.5
C13 C8 C9 121.1(3)
C13 C8 N2 120.0(2)
C9 C8 N2 118.5(3)
C8 C9 C10 116.5(3)
C8 C9 C14 120.1(3)
C10 C9 C14 123.4(3)
C11 C10 C9 121.9(3)
C11 C10 H10 119.0
C9 C10 H10 119.0
C12 C11 C10 120.4(3)
C12 C11 H11 119.8
C10 C11 H11 119.8
C11 C12 C13 119.4(4)
C11 C12 H12 120.3
C13 C12 H12 120.3
C12 C13 C8 120.6(3)
C12 C13 H13 119.7
C8 C13 H13 119.7
C9 C14 C16 115.4(3)
C9 C14 C15 111.8(3)
C16 C14 C15 110.3(3)
C9 C14 H14 106.2
C16 C14 H14 106.2
C15 C14 H14 106.2
C14 C15 H15A 109.5
C14 C15 H15B 109.5
H15A C15 H15B 109.5
C14 C15 H15C 109.5
H15A C15 H15C 109.5
H15B C15 H15C 109.5
C14 C16 H16A 109.5
C14 C16 H16B 109.5
H16A C16 H16B 109.5
C14 C16 H16C 109.5
H16A C16 H16C 109.5
H16B C16 H16C 109.5
N3 C17 C18 126.0(2)
N3 C17 C1 116.2(2)
C18 C17 C1 117.9(2)
C17 C18 H18A 109.5
C17 C18 H18B 109.5
H18A C18 H18B 109.5
C17 C18 H18C 109.5
H18A C18 H18C 109.5
H18B C18 H18C 109.5
C24 C19 C20 120.4(2)
C24 C19 N3 119.3(2)
C20 C19 N3 120.0(2)
C19 C20 C21 117.1(3)
C19 C20 C25 121.3(2)
C21 C20 C25 121.6(3)
C22 C21 C20 122.4(3)
C22 C21 H21 118.8
C20 C21 H21 118.8
C23 C22 C21 119.7(3)
C23 C22 H22 120.2
C21 C22 H22 120.2
C22 C23 C24 119.4(3)
C22 C23 H23 120.3
C24 C23 H23 120.3
C23 C24 C19 121.0(3)
C23 C24 H24 119.5
C19 C24 H24 119.5
C27 C25 C26 110.7(4)
C27 C25 C20 112.8(3)
C26 C25 C20 112.1(3)
C27 C25 H25 107.0
C26 C25 H25 107.0
C20 C25 H25 107.0
C25 C26 H26A 109.5
C25 C26 H26B 109.5
H26A C26 H26B 109.5
C25 C26 H26C 109.5
H26A C26 H26C 109.5
H26B C26 H26C 109.5
C25 C27 H27A 109.5
C25 C27 H27B 109.5
H27A C27 H27B 109.5
C25 C27 H27C 109.5
H27A C27 H27C 109.5
H27B C27 H27C 109.5

loop_
_geom_bond_atom_site_label_1
_geom_bond_atom_site_label_2
_geom_bond_distance
N1 C1 1.342(3)
N1 C5 1.348(3)
C1 C2 1.389(4)
C1 C17 1.496(3)
N2 C6 1.270(3)
N2 C8 1.424(3)
C2 C3 1.380(3)
C2 H2 0.9300
N3 C17 1.263(3)
N3 C19 1.429(3)
C3 C4 1.376(3)
C3 H3 0.9300
C4 C5 1.382(3)
C4 H4 0.9300
C5 C6 1.490(3)
C6 C7 1.494(4)
C7 H7A 0.9600
C7 H7B 0.9600
C7 H7C 0.9600
C8 C13 1.383(4)
C8 C9 1.392(4)
C9 C10 1.401(4)
C9 C14 1.509(4)
C10 C11 1.369(5)
C10 H10 0.9300
C11 C12 1.363(5)
C11 H11 0.9300
C12 C13 1.375(4)
C12 H12 0.9300
C13 H13 0.9300
C14 C16 1.516(5)
C14 C15 1.526(4)
C14 H14 0.9800
C15 H15A 0.9600
C15 H15B 0.9600
C15 H15C 0.9600
C16 H16A 0.9600
C16 H16B 0.9600
C16 H16C 0.9600
C17 C18 1.493(4)
C18 H18A 0.9600
C18 H18B 0.9600
C18 H18C 0.9600
C19 C24 1.378(4)
C19 C20 1.388(4)
C20 C21 1.391(4)
C20 C25 1.512(4)
C21 C22 1.367(4)
C21 H21 0.9300
C22 C23 1.366(4)
C22 H22 0.9300
C23 C24 1.376(4)
C23 H23 0.9300
C24 H24 0.9300
C25 C27 1.476(6)
C25 C26 1.506(6)
C25 H25 0.9800
C26 H26A 0.9600
C26 H26B 0.9600
C26 H26C 0.9600
C27 H27A 0.9600
C27 H27B 0.9600
C27 H27C 0.9600

loop_
_geom_hbond_atom_site_label_D
_geom_hbond_atom_site_label_H
_geom_hbond_atom_site_label_A
_geom_hbond_site_symmetry_A
_geom_hbond_distance_DH
_geom_hbond_distance_HA
_geom_hbond_distance_DA
_geom_hbond_angle_DHA
C7 H7A N1 1_555 0.96 2.46 2.799(3) 100
C14 H14 N2 1_555 0.98 2.46 2.830(4) 101
C18 H18A N1 1_555 0.96 2.47 2.819(3) 101
C25 H25 N3 1_555 0.98 2.39 2.892(4) 111
C3 H3 Cg1 2_545 0.93 2.75 3.450(3) 133
C23 H23 Cg2 2_555 0.93 2.97 3.801(4) 149
C12 H12 Cg3 2_555 0.93 3.159 3.961(10) 146
C15 H15B Cg1 3_556 0.96 3.170 3.757(13) 121
C15 H15C Cg1 3_556 0.96 3.436 3.757(13) 102

loop_
_cod_related_entry_id
_cod_related_entry_database
_cod_related_entry_code
1 ChemSpider 30655413
